data_1573305
loop_
_publ_author_name
'Potla, Krishna Murthy'
'Asiri, Yahya I.'
'Rani, Nannapaneni Usha'
'Os&#xf3;rio, Francisco A P'
'Valverde, Clodoaldo'
'Raja, Murugesan'
'Armakovi&#x107;, Sanja J'
'Armakovi&#x107;, Stevan'

_publ_section_title
;
 Investigation of the linear and nonlinear optical properties in the
 crystalline phase of a pyrimidine derivative-a potential nonlinear
 optical material: analysis of its structure, reactivity, and docking
 studies.
;
_journal_issue 51
_journal_name_full 'RSC advances'
_journal_page_first 37709
_journal_page_last 37724
_journal_paper_doi 10.1039/d4ra05681g
_journal_volume 14
_journal_year 2024
_chemical_formula_moiety 'C17 H22 F N3 O3 S'
_chemical_formula_sum 'C17 H22 F N3 O3 S'
_chemical_formula_weight 367.44
_space_group_crystal_system orthorhombic
_space_group_IT_number 61
_space_group_name_Hall '-P 2ac 2ab'
_space_group_name_H-M_alt 'P b c a'
_atom_sites_solution_hydrogens geom
_atom_sites_solution_primary iterative
_atom_sites_solution_secondary difmap
_audit_creation_date 2024-03-29
_audit_creation_method
;
Olex2 1.5
(compiled 2023.08.24 svn.re1ec1418 for OlexSys, GUI svn.r6817)
;
_audit_update_record
;
2024-07-02 deposited with the CCDC.	2024-10-24 downloaded from the CCDC.
;
_cell_angle_alpha 90.00
_cell_angle_beta 90.00
_cell_angle_gamma 90.00
_cell_formula_units_Z 8
_cell_length_a 7.7519(10)
_cell_length_b 17.548(2)
_cell_length_c 26.884(4)
_cell_measurement_temperature 296(2)
_cell_volume 3657.0(8)
_computing_molecular_graphics 'Olex2 1.5 (Dolomanov et al., 2009)'
_computing_publication_material 'Olex2 1.5 (Dolomanov et al., 2009)'
_computing_structure_refinement 'XL  (Sheldrick, 2008)'
_computing_structure_solution 'olex2.solve 1.5 (Bourhis et al., 2015)'
_diffrn_ambient_temperature 296.15
_diffrn_measured_fraction_theta_full 0.995
_diffrn_measured_fraction_theta_max 0.995
_diffrn_measurement_device_type 'Bruker APEX-II CCD'
_diffrn_radiation_monochromator graphite
_diffrn_radiation_type MoK\a
_diffrn_radiation_wavelength 0.71073
_diffrn_reflns_av_R_equivalents 0.0575
_diffrn_reflns_av_unetI/netI 0.0566
_diffrn_reflns_limit_h_max 9
_diffrn_reflns_limit_h_min -9
_diffrn_reflns_limit_k_max 22
_diffrn_reflns_limit_k_min -16
_diffrn_reflns_limit_l_max 27
_diffrn_reflns_limit_l_min -34
_diffrn_reflns_number 16693
_diffrn_reflns_theta_full 27.50
_diffrn_reflns_theta_max 27.50
_diffrn_reflns_theta_min 2.97
_diffrn_source 'fine-focus sealed tube'
_exptl_absorpt_coefficient_mu 0.208
_exptl_absorpt_correction_type multi-scan
_exptl_crystal_colour 'clear whiteish colourless'
_exptl_crystal_colour_lustre clear
_exptl_crystal_colour_modifier whiteish
_exptl_crystal_colour_primary colourless
_exptl_crystal_density_diffrn 1.335
_exptl_crystal_density_method 'not measured'
_exptl_crystal_description block
_exptl_crystal_F_000 1552
_exptl_crystal_size_max 0.31
_exptl_crystal_size_mid 0.25
_exptl_crystal_size_min 0.15
_refine_diff_density_max 0.212
_refine_diff_density_min -0.330
_refine_diff_density_rms 0.057
_refine_ls_extinction_method none
_refine_ls_goodness_of_fit_ref 1.021
_refine_ls_hydrogen_treatment mixed
_refine_ls_matrix_type full
_refine_ls_number_parameters 231
_refine_ls_number_reflns 4175
_refine_ls_number_restraints 0
_refine_ls_restrained_S_all 1.021
_refine_ls_R_factor_all 0.1112
_refine_ls_R_factor_gt 0.0536
_refine_ls_shift/su_max 0.000
_refine_ls_shift/su_mean 0.000
_refine_ls_structure_factor_coef Fsqd
_refine_ls_weighting_details 'calc w=1/[\s^2^(Fo^2^)+(0.0764P)^2^+0.7243P] where P=(Fo^2^+2Fc^2^)/3'
_refine_ls_weighting_scheme calc
_refine_ls_wR_factor_gt 0.1330
_refine_ls_wR_factor_ref 0.1673
_reflns_number_gt 2345
_reflns_number_total 4175
_reflns_threshold_expression >2sigma(I)
_cod_data_source_file d4ra05681g2.cif
_cod_data_source_block bmp_0m
_cod_depositor_comments 'Adding full bibliography for 1573305.cif.'
_cod_database_code 1573305
_olex2_refinement_description
;
1. Fixed Uiso
 At 1.2 times of:
  All C(H) groups, All C(H,H) groups
 At 1.5 times of:
  All C(H,H,H) groups
2.a Ternary CH refined with riding coordinates:
 C13(H13)
2.b Secondary CH2 refined with riding coordinates:
 C11(H11A,H11B)
2.c Aromatic/amide H refined with riding coordinates:
 C6(H6), C7(H7), C9(H9), C10(H10)
2.d Idealised Me refined as rotating group:
 C12(H12A,H12B,H12C), C14(H14A,H14B,H14C), C16(H16A,H16B,H16C), C15(H15A,H15B,
 H15C), C17(H17A,H17B,H17C)
;
_olex2_submission_special_instructions 'No special instructions were received'

loop_
_space_group_symop_id
_space_group_symop_operation_xyz
1 'x, y, z'
2 'x+1/2, -y+1/2, -z'
3 '-x, y+1/2, -z+1/2'
4 '-x+1/2, -y, z+1/2'
5 '-x, -y, -z'
6 '-x-1/2, y-1/2, z'
7 'x, -y-1/2, z-1/2'
8 'x-1/2, y, -z-1/2'

loop_
_atom_site_label
_atom_site_type_symbol
_atom_site_fract_x
_atom_site_fract_y
_atom_site_fract_z
_atom_site_U_iso_or_equiv
_atom_site_adp_type
_atom_site_occupancy
_atom_site_symmetry_multiplicity
_atom_site_calc_flag
_atom_site_refinement_flags
_atom_site_disorder_assembly
_atom_site_disorder_group
C1 C 0.4790(3) 0.34926(13) 0.10114(9) 0.0415(6) Uani 1 1 d . . .
C2 C 0.3781(3) 0.23332(13) 0.12463(9) 0.0413(6) Uani 1 1 d . . .
C3 C 0.3627(3) 0.21244(13) 0.07429(9) 0.0377(5) Uani 1 1 d . . .
C4 C 0.4132(3) 0.26693(13) 0.03911(8) 0.0371(5) Uani 1 1 d . . .
C5 C 0.4054(3) 0.25576(13) -0.01570(8) 0.0382(5) Uani 1 1 d . . .
C6 C 0.4659(3) 0.19013(14) -0.03859(9) 0.0467(6) Uani 1 1 d . . .
H6 H 0.5101 0.1509 -0.0192 0.056 Uiso 1 1 calc R . .
C7 C 0.4618(4) 0.18196(16) -0.08979(10) 0.0557(7) Uani 1 1 d . . .
H7 H 0.5041 0.1381 -0.1049 0.067 Uiso 1 1 calc R . .
C8 C 0.3937(4) 0.24010(17) -0.11754(9) 0.0568(7) Uani 1 1 d . . .
C9 C 0.3350(4) 0.30587(16) -0.09663(10) 0.0573(8) Uani 1 1 d . . .
H9 H 0.2914 0.3448 -0.1165 0.069 Uiso 1 1 calc R . .
C10 C 0.3409(3) 0.31393(14) -0.04572(9) 0.0474(6) Uani 1 1 d . . .
H10 H 0.3013 0.3587 -0.0312 0.057 Uiso 1 1 calc R . .
C11 C 0.2883(3) 0.13720(13) 0.05927(9) 0.0435(6) Uani 1 1 d . . .
H11A H 0.2044 0.1208 0.0838 0.052 Uiso 1 1 calc R . .
H11B H 0.2301 0.1422 0.0275 0.052 Uiso 1 1 calc R . .
C12 C 0.3584(4) 0.00719(15) 0.05316(13) 0.0707(9) Uani 1 1 d . . .
H12A H 0.2731 0.0038 0.0273 0.106 Uiso 1 1 calc R . .
H12B H 0.3068 -0.0059 0.0845 0.106 Uiso 1 1 calc R . .
H12C H 0.4511 -0.0274 0.0461 0.106 Uiso 1 1 calc R . .
C13 C 0.3284(4) 0.18132(17) 0.16729(10) 0.0583(8) Uani 1 1 d . . .
H13 H 0.2242 0.1537 0.1573 0.070 Uiso 1 1 calc R . .
C14 C 0.2845(6) 0.2263(2) 0.21456(12) 0.0939(12) Uani 1 1 d . . .
H14A H 0.3874 0.2494 0.2275 0.141 Uiso 1 1 calc R . .
H14B H 0.2368 0.1925 0.2390 0.141 Uiso 1 1 calc R . .
H14C H 0.2019 0.2653 0.2067 0.141 Uiso 1 1 calc R . .
C16 C 0.6305(4) 0.46930(15) 0.07855(11) 0.0648(8) Uani 1 1 d . . .
H16A H 0.6934 0.4372 0.0560 0.097 Uiso 1 1 calc R . .
H16B H 0.7091 0.5028 0.0954 0.097 Uiso 1 1 calc R . .
H16C H 0.5479 0.4989 0.0603 0.097 Uiso 1 1 calc R . .
C15 C 0.4679(5) 0.1226(2) 0.17695(12) 0.0848(11) Uani 1 1 d . . .
H15A H 0.4907 0.0947 0.1469 0.127 Uiso 1 1 calc R . .
H15B H 0.4300 0.0880 0.2024 0.127 Uiso 1 1 calc R . .
H15C H 0.5714 0.1478 0.1877 0.127 Uiso 1 1 calc R . .
C17 C 0.6139(6) 0.4136(2) 0.21358(13) 0.0996(13) Uani 1 1 d . . .
H17A H 0.5814 0.3609 0.2153 0.149 Uiso 1 1 calc R . .
H17B H 0.5976 0.4370 0.2455 0.149 Uiso 1 1 calc R . .
H17C H 0.7330 0.4175 0.2042 0.149 Uiso 1 1 calc R . .
O1 O 0.5391(4) 0.53775(12) 0.16616(8) 0.0954(9) Uani 1 1 d . . .
O2 O 0.3093(3) 0.44364(13) 0.17912(8) 0.0844(7) Uani 1 1 d . . .
O3 O 0.4229(2) 0.08203(9) 0.05545(6) 0.0515(5) Uani 1 1 d . . .
F1 F 0.3851(3) 0.23138(11) -0.16754(6) 0.0903(6) Uani 1 1 d . . .
S1 S 0.48612(12) 0.46013(4) 0.16950(3) 0.0651(3) Uani 1 1 d . . .
N1 N 0.4401(3) 0.30160(11) 0.13776(7) 0.0455(5) Uani 1 1 d . . .
N2 N 0.4692(3) 0.33663(11) 0.05260(7) 0.0410(5) Uani 1 1 d . . .
N3 N 0.5404(3) 0.42192(11) 0.11514(8) 0.0521(6) Uani 1 1 d . . .

loop_
_atom_site_aniso_label
_atom_site_aniso_U_11
_atom_site_aniso_U_22
_atom_site_aniso_U_33
_atom_site_aniso_U_23
_atom_site_aniso_U_13
_atom_site_aniso_U_12
C1 0.0423(15) 0.0423(13) 0.0400(13) -0.0036(10) -0.0003(11) 0.0031(11)
C2 0.0362(14) 0.0507(14) 0.0372(13) 0.0034(11) 0.0005(10) -0.0009(11)
C3 0.0335(13) 0.0424(12) 0.0371(13) 0.0020(10) 0.0007(10) 0.0020(11)
C4 0.0339(13) 0.0423(13) 0.0352(12) -0.0008(10) -0.0033(10) 0.0038(11)
C5 0.0360(13) 0.0409(12) 0.0378(13) 0.0011(10) -0.0011(10) -0.0047(11)
C6 0.0544(17) 0.0491(14) 0.0367(13) 0.0011(10) -0.0037(12) -0.0015(13)
C7 0.070(2) 0.0554(16) 0.0413(15) -0.0066(12) -0.0005(13) -0.0082(14)
C8 0.0658(19) 0.0724(19) 0.0323(13) 0.0049(13) -0.0059(13) -0.0211(16)
C9 0.0640(19) 0.0629(18) 0.0452(16) 0.0183(13) -0.0109(14) -0.0061(15)
C10 0.0502(16) 0.0481(14) 0.0439(15) 0.0067(11) -0.0013(12) -0.0035(13)
C11 0.0409(15) 0.0458(13) 0.0436(14) -0.0001(11) 0.0022(11) -0.0009(12)
C12 0.086(2) 0.0461(16) 0.080(2) 0.0050(15) 0.0073(18) 0.0004(16)
C13 0.0623(19) 0.0745(19) 0.0381(15) 0.0103(13) -0.0030(13) -0.0192(16)
C14 0.113(3) 0.122(3) 0.0458(19) 0.0050(19) 0.0231(19) -0.017(2)
C16 0.071(2) 0.0523(16) 0.071(2) -0.0059(14) 0.0126(16) -0.0119(15)
C15 0.114(3) 0.080(2) 0.061(2) 0.0318(17) -0.003(2) 0.002(2)
C17 0.142(4) 0.093(3) 0.064(2) -0.0111(19) -0.042(2) 0.011(3)
O1 0.163(3) 0.0503(12) 0.0732(16) -0.0219(10) 0.0078(15) -0.0034(14)
O2 0.0935(18) 0.0914(16) 0.0683(15) -0.0052(12) 0.0286(13) 0.0199(14)
O3 0.0523(11) 0.0416(10) 0.0607(12) 0.0030(8) 0.0059(9) 0.0031(8)
F1 0.1291(18) 0.1102(15) 0.0317(9) 0.0014(9) -0.0098(9) -0.0207(13)
S1 0.0987(7) 0.0525(4) 0.0442(4) -0.0113(3) -0.0010(4) 0.0106(4)
N1 0.0494(13) 0.0514(12) 0.0355(11) -0.0027(9) 0.0006(10) -0.0031(10)
N2 0.0447(12) 0.0408(11) 0.0374(11) -0.0016(8) -0.0006(9) 0.0001(9)
N3 0.0687(15) 0.0442(11) 0.0433(12) -0.0082(9) 0.0028(11) -0.0071(11)

loop_
_atom_type_symbol
_atom_type_description
_atom_type_scat_dispersion_real
_atom_type_scat_dispersion_imag
_atom_type_scat_source
C C 0.0033 0.0016 'International Tables Vol C Tables 4.2.6.8 and 6.1.1.4'
O O 0.0106 0.0060 'International Tables Vol C Tables 4.2.6.8 and 6.1.1.4'
F F 0.0171 0.0103 'International Tables Vol C Tables 4.2.6.8 and 6.1.1.4'
S S 0.1246 0.1234 'International Tables Vol C Tables 4.2.6.8 and 6.1.1.4'
N N 0.0061 0.0033 'International Tables Vol C Tables 4.2.6.8 and 6.1.1.4'
H H 0.0000 0.0000 'International Tables Vol C Tables 4.2.6.8 and 6.1.1.4'

loop_
_geom_angle_atom_site_label_1
_geom_angle_atom_site_label_2
_geom_angle_atom_site_label_3
_geom_angle
_geom_angle_site_symmetry_1
_geom_angle_site_symmetry_3
_geom_angle_publ_flag
N1 C1 N3 116.6(2) . . ?
N2 C1 N1 127.7(2) . . ?
N2 C1 N3 115.6(2) . . ?
C3 C2 C13 123.3(2) . . ?
N1 C2 C3 121.1(2) . . ?
N1 C2 C13 115.5(2) . . ?
C2 C3 C11 121.5(2) . . ?
C4 C3 C2 116.6(2) . . ?
C4 C3 C11 121.8(2) . . ?
C3 C4 C5 124.6(2) . . ?
N2 C4 C3 121.9(2) . . ?
N2 C4 C5 113.5(2) . . ?
C6 C5 C4 122.3(2) . . ?
C6 C5 C10 118.2(2) . . ?
C10 C5 C4 119.4(2) . . ?
C5 C6 H6 119.4 . . ?
C7 C6 C5 121.3(2) . . ?
C7 C6 H6 119.4 . . ?
C6 C7 H7 120.9 . . ?
C8 C7 C6 118.3(3) . . ?
C8 C7 H7 120.9 . . ?
C9 C8 C7 122.4(2) . . ?
F1 C8 C7 118.4(3) . . ?
F1 C8 C9 119.2(3) . . ?
C8 C9 H9 120.5 . . ?
C8 C9 C10 119.1(2) . . ?
C10 C9 H9 120.5 . . ?
C5 C10 H10 119.6 . . ?
C9 C10 C5 120.8(3) . . ?
C9 C10 H10 119.6 . . ?
C3 C11 H11A 109.7 . . ?
C3 C11 H11B 109.7 . . ?
H11A C11 H11B 108.2 . . ?
O3 C11 C3 109.66(19) . . ?
O3 C11 H11A 109.7 . . ?
O3 C11 H11B 109.7 . . ?
H12A C12 H12B 109.5 . . ?
H12A C12 H12C 109.5 . . ?
H12B C12 H12C 109.5 . . ?
O3 C12 H12A 109.5 . . ?
O3 C12 H12B 109.5 . . ?
O3 C12 H12C 109.5 . . ?
C2 C13 H13 107.4 . . ?
C2 C13 C14 111.9(2) . . ?
C2 C13 C15 111.0(2) . . ?
C14 C13 H13 107.4 . . ?
C15 C13 H13 107.4 . . ?
C15 C13 C14 111.5(3) . . ?
C13 C14 H14A 109.5 . . ?
C13 C14 H14B 109.5 . . ?
C13 C14 H14C 109.5 . . ?
H14A C14 H14B 109.5 . . ?
H14A C14 H14C 109.5 . . ?
H14B C14 H14C 109.5 . . ?
H16A C16 H16B 109.5 . . ?
H16A C16 H16C 109.5 . . ?
H16B C16 H16C 109.5 . . ?
N3 C16 H16A 109.5 . . ?
N3 C16 H16B 109.5 . . ?
N3 C16 H16C 109.5 . . ?
C13 C15 H15A 109.5 . . ?
C13 C15 H15B 109.5 . . ?
C13 C15 H15C 109.5 . . ?
H15A C15 H15B 109.5 . . ?
H15A C15 H15C 109.5 . . ?
H15B C15 H15C 109.5 . . ?
H17A C17 H17B 109.5 . . ?
H17A C17 H17C 109.5 . . ?
H17B C17 H17C 109.5 . . ?
S1 C17 H17A 109.5 . . ?
S1 C17 H17B 109.5 . . ?
S1 C17 H17C 109.5 . . ?
C12 O3 C11 112.1(2) . . ?
O1 S1 C17 108.99(18) . . ?
O1 S1 N3 104.90(13) . . ?
O2 S1 C17 109.13(19) . . ?
O2 S1 O1 118.87(16) . . ?
O2 S1 N3 108.74(13) . . ?
N3 S1 C17 105.35(16) . . ?
C1 N1 C2 116.8(2) . . ?
C1 N2 C4 115.8(2) . . ?
C1 N3 C16 119.6(2) . . ?
C1 N3 S1 120.90(17) . . ?
C16 N3 S1 118.82(17) . . ?

loop_
_geom_bond_atom_site_label_1
_geom_bond_atom_site_label_2
_geom_bond_distance
_geom_bond_site_symmetry_2
_geom_bond_publ_flag
C1 N1 1.327(3) . ?
C1 N2 1.326(3) . ?
C1 N3 1.412(3) . ?
C2 C3 1.407(3) . ?
C2 C13 1.515(3) . ?
C2 N1 1.338(3) . ?
C3 C4 1.401(3) . ?
C3 C11 1.496(3) . ?
C4 C5 1.488(3) . ?
C4 N2 1.348(3) . ?
C5 C6 1.388(3) . ?
C5 C10 1.394(3) . ?
C6 H6 0.9300 . ?
C6 C7 1.384(3) . ?
C7 H7 0.9300 . ?
C7 C8 1.370(4) . ?
C8 C9 1.362(4) . ?
C8 F1 1.355(3) . ?
C9 H9 0.9300 . ?
C9 C10 1.377(4) . ?
C10 H10 0.9300 . ?
C11 H11A 0.9700 . ?
C11 H11B 0.9700 . ?
C11 O3 1.427(3) . ?
C12 H12A 0.9600 . ?
C12 H12B 0.9600 . ?
C12 H12C 0.9600 . ?
C12 O3 1.407(3) . ?
C13 H13 0.9800 . ?
C13 C14 1.535(4) . ?
C13 C15 1.517(4) . ?
C14 H14A 0.9600 . ?
C14 H14B 0.9600 . ?
C14 H14C 0.9600 . ?
C16 H16A 0.9600 . ?
C16 H16B 0.9600 . ?
C16 H16C 0.9600 . ?
C16 N3 1.465(3) . ?
C15 H15A 0.9600 . ?
C15 H15B 0.9600 . ?
C15 H15C 0.9600 . ?
C17 H17A 0.9600 . ?
C17 H17B 0.9600 . ?
C17 H17C 0.9600 . ?
C17 S1 1.747(3) . ?
O1 S1 1.426(2) . ?
O2 S1 1.424(2) . ?
S1 N3 1.662(2) . ?

loop_
_geom_torsion_atom_site_label_1
_geom_torsion_atom_site_label_2
_geom_torsion_atom_site_label_3
_geom_torsion_atom_site_label_4
_geom_torsion
_geom_torsion_site_symmetry_1
_geom_torsion_site_symmetry_2
_geom_torsion_site_symmetry_3
_geom_torsion_site_symmetry_4
_geom_torsion_publ_flag
C2 C3 C4 C5 -179.5(2) . . . . ?
C2 C3 C4 N2 -1.8(3) . . . . ?
C2 C3 C11 O3 -90.6(3) . . . . ?
C3 C2 C13 C14 -155.8(3) . . . . ?
C3 C2 C13 C15 79.0(3) . . . . ?
C3 C2 N1 C1 2.8(3) . . . . ?
C3 C4 C5 C6 -46.8(3) . . . . ?
C3 C4 C5 C10 135.5(3) . . . . ?
C3 C4 N2 C1 2.3(3) . . . . ?
C3 C11 O3 C12 165.9(2) . . . . ?
C4 C3 C11 O3 92.4(3) . . . . ?
C4 C5 C6 C7 -178.1(2) . . . . ?
C4 C5 C10 C9 178.8(2) . . . . ?
C5 C4 N2 C1 -179.7(2) . . . . ?
C5 C6 C7 C8 -1.0(4) . . . . ?
C6 C5 C10 C9 1.0(4) . . . . ?
C6 C7 C8 C9 1.8(4) . . . . ?
C6 C7 C8 F1 -178.2(2) . . . . ?
C7 C8 C9 C10 -1.2(4) . . . . ?
C8 C9 C10 C5 -0.2(4) . . . . ?
C10 C5 C6 C7 -0.4(4) . . . . ?
C11 C3 C4 C5 -2.4(4) . . . . ?
C11 C3 C4 N2 175.4(2) . . . . ?
C13 C2 C3 C4 179.7(2) . . . . ?
C13 C2 C3 C11 2.5(4) . . . . ?
C13 C2 N1 C1 -177.7(2) . . . . ?
C17 S1 N3 C1 77.0(3) . . . . ?
C17 S1 N3 C16 -112.4(3) . . . . ?
O1 S1 N3 C1 -168.0(2) . . . . ?
O1 S1 N3 C16 2.5(3) . . . . ?
O2 S1 N3 C1 -39.8(2) . . . . ?
O2 S1 N3 C16 130.7(2) . . . . ?
F1 C8 C9 C10 178.8(2) . . . . ?
N1 C1 N2 C4 -0.1(4) . . . . ?
N1 C1 N3 C16 162.9(2) . . . . ?
N1 C1 N3 S1 -26.6(3) . . . . ?
N1 C2 C3 C4 -0.9(3) . . . . ?
N1 C2 C3 C11 -178.0(2) . . . . ?
N1 C2 C13 C14 24.8(4) . . . . ?
N1 C2 C13 C15 -100.5(3) . . . . ?
N2 C1 N1 C2 -2.4(4) . . . . ?
N2 C1 N3 C16 -16.3(3) . . . . ?
N2 C1 N3 S1 154.14(18) . . . . ?
N2 C4 C5 C6 135.3(2) . . . . ?
N2 C4 C5 C10 -42.4(3) . . . . ?
N3 C1 N1 C2 178.5(2) . . . . ?
N3 C1 N2 C4 179.0(2) . . . . ?
